data_1508337
loop_
_publ_author_name
'Kopina, Brett J.'
'Lauhon, Charles T.'

_publ_section_title
;
 Efficient preparation of 2,4-diaminopyrimidine nucleosides: total
 synthesis of lysidine and agmatidine.
;
_journal_issue 16
_journal_name_full 'Organic letters'
_journal_page_first 4118
_journal_page_last 4121
_journal_paper_doi 10.1021/ol301769j
_journal_volume 14
_journal_year 2012
_chemical_absolute_configuration ad
_chemical_formula_moiety 'C21 H26 Br N4 O6, C3 H8 O, Cl'
_chemical_formula_sum 'C24 H34 Br Cl N4 O7'
_chemical_formula_weight 605.91
_chemical_name_common 12090a
_chemical_name_systematic
; 
 ? 
;
_space_group_IT_number 1
_symmetry_cell_setting triclinic
_symmetry_space_group_name_Hall 'P 1'
_symmetry_space_group_name_H-M 'P 1'
_atom_sites_solution_hydrogens geom
_atom_sites_solution_primary direct
_atom_sites_solution_secondary difmap
_audit_creation_method SHELXL-97
_cell_angle_alpha 102.962(1)
_cell_angle_beta 94.380(1)
_cell_angle_gamma 93.876(1)
_cell_formula_units_Z 1
_cell_length_a 5.6722(6)
_cell_length_b 8.1511(9)
_cell_length_c 14.9077(17)
_cell_measurement_reflns_used 2998
_cell_measurement_temperature 173(2)
_cell_measurement_theta_max 27.31
_cell_measurement_theta_min 2.63
_cell_volume 667.18(13)
_computing_cell_refinement 'Bruker SAINT'
_computing_data_collection 'Bruker APEX2'
_computing_data_reduction 'Bruker SAINT'
_computing_molecular_graphics 'Bruker SHELXTL'
_computing_publication_material 'Bruker SHELXTL'
_computing_structure_refinement 'SHELXL-97 (Sheldrick, 2008)'
_computing_structure_solution 'SHELXS-97 (Sheldrick, 2008)'
_diffrn_ambient_temperature 173(2)
_diffrn_measured_fraction_theta_full 0.983
_diffrn_measured_fraction_theta_max 0.983
_diffrn_measurement_device_type 'Bruker APEX-II CCD'
_diffrn_measurement_method '\f and \w scans'
_diffrn_radiation_monochromator graphite
_diffrn_radiation_source 'sealed tube'
_diffrn_radiation_type MoK\a
_diffrn_radiation_wavelength 0.71073
_diffrn_reflns_av_R_equivalents 0.0153
_diffrn_reflns_av_sigmaI/netI 0.0381
_diffrn_reflns_limit_h_max 7
_diffrn_reflns_limit_h_min -7
_diffrn_reflns_limit_k_max 10
_diffrn_reflns_limit_k_min -10
_diffrn_reflns_limit_l_max 19
_diffrn_reflns_limit_l_min -19
_diffrn_reflns_number 7673
_diffrn_reflns_theta_full 27.46
_diffrn_reflns_theta_max 27.46
_diffrn_reflns_theta_min 2.57
_exptl_absorpt_coefficient_mu 1.691
_exptl_absorpt_correction_T_max 0.8908
_exptl_absorpt_correction_T_min 0.5659
_exptl_absorpt_correction_type multi-scan
_exptl_absorpt_process_details 'SADABS (Sheldrick, 2008/1)'
_exptl_crystal_colour colourless
_exptl_crystal_density_diffrn 1.508
_exptl_crystal_density_method 'not measured'
_exptl_crystal_description Needle
_exptl_crystal_F_000 314
_exptl_crystal_size_max 0.38
_exptl_crystal_size_mid 0.08
_exptl_crystal_size_min 0.07
_refine_diff_density_max 0.423
_refine_diff_density_min -0.451
_refine_diff_density_rms 0.049
_refine_ls_abs_structure_details 'Flack H D (1983), Acta Cryst. A39, 876-881'
_refine_ls_abs_structure_Flack 0.001(6)
_refine_ls_extinction_method none
_refine_ls_goodness_of_fit_ref 1.026
_refine_ls_hydrogen_treatment mixed
_refine_ls_matrix_type full
_refine_ls_number_parameters 382
_refine_ls_number_reflns 5802
_refine_ls_number_restraints 22
_refine_ls_restrained_S_all 1.025
_refine_ls_R_factor_all 0.0440
_refine_ls_R_factor_gt 0.0369
_refine_ls_shift/su_max 0.004
_refine_ls_shift/su_mean 0.000
_refine_ls_structure_factor_coef Fsqd
_refine_ls_weighting_details 'calc w=1/[\s^2^(Fo^2^)+(0.0323P)^2^+0.2920P] where P=(Fo^2^+2Fc^2^)/3'
_refine_ls_weighting_scheme calc
_refine_ls_wR_factor_gt 0.0752
_refine_ls_wR_factor_ref 0.0787
_reflns_number_gt 5164
_reflns_number_total 5802
_reflns_threshold_expression >2sigma(I)
_cod_data_source_file ol301769j_si_003.cif
_cod_data_source_block 12090a
_cod_depositor_comments
;
The following automatic conversions were performed:

'_symmetry_cell_setting' value 'Triclinic' changed to 'triclinic'
according to /home/saulius/struct/CIF-dictionaries/cif_core.dic
dictionary named 'cif_core.dic' version 2.4.2 from
2011-04-26.

'_exptl_absorpt_correction_type' value 'Multi-scan'
changed to 'multi-scan' according to
/home/saulius/struct/CIF-dictionaries/cif_core.dic dictionary named
'cif_core.dic' version 2.4.2 from 2011-04-26.

Automatic conversion script
Id: cif_fix_values 1891 2012-01-12 08:04:46Z andrius 
;
_cod_original_sg_symbol_H-M P1
_cod_database_code 1508337

loop_
_symmetry_equiv_pos_as_xyz
'x, y, z'

loop_
_atom_site_label
_atom_site_type_symbol
_atom_site_fract_x
_atom_site_fract_y
_atom_site_fract_z
_atom_site_U_iso_or_equiv
_atom_site_adp_type
_atom_site_occupancy
_atom_site_symmetry_multiplicity
_atom_site_calc_flag
_atom_site_refinement_flags
_atom_site_disorder_assembly
_atom_site_disorder_group
Br1 Br 1.66907(8) 0.59026(5) 1.09192(3) 0.05815(15) Uani 1 1 d . A .
O3 O 0.1854(4) -0.0900(3) 0.38695(15) 0.0290(5) Uani 1 1 d . A .
O4 O 0.5479(4) -0.3047(3) 0.32009(15) 0.0317(5) Uani 1 1 d . . .
H4A H 0.6180 -0.3820 0.3367 0.038 Uiso 1 1 calc R . .
O5 O 0.6690(4) 0.6881(3) 0.57241(15) 0.0299(5) Uani 1 1 d . . .
H5A H 0.7060 0.6220 0.5247 0.036 Uiso 1 1 calc R . .
O6 O 1.2082(4) 0.0974(2) 0.67514(14) 0.0303(5) Uani 1 1 d . A .
N1 N 0.4482(4) 0.1358(3) 0.46588(15) 0.0204(5) Uani 1 1 d . A .
N2 N 0.6111(4) 0.3297(3) 0.60143(15) 0.0212(5) Uani 1 1 d . A .
N3 N 0.2863(4) 0.3935(3) 0.52035(17) 0.0243(5) Uani 1 1 d D A .
H3A H 0.174(4) 0.374(4) 0.4713(14) 0.029 Uiso 1 1 d D . .
N4 N 0.9374(4) 0.2947(3) 0.68855(16) 0.0233(5) Uani 1 1 d D A .
H4B H 0.899(5) 0.4001(16) 0.7149(19) 0.028 Uiso 1 1 d D . .
C1 C 0.1431(6) 0.1098(4) 0.1666(2) 0.0278(6) Uani 0.878(5) 1 d PD A 1
O1 O 0.2975(4) 0.1922(3) 0.24717(15) 0.0347(5) Uani 0.878(5) 1 d PD A 1
C2 C 0.3755(6) 0.0657(4) 0.2920(2) 0.0282(7) Uani 0.878(5) 1 d PD A 1
H2B H 0.5522 0.0652 0.2978 0.034 Uiso 0.878(5) 1 calc PR A 1
C3 C 0.2518(9) -0.1013(4) 0.2332(2) 0.0348(10) Uani 0.878(5) 1 d PD A 1
H3B H 0.3603 -0.1630 0.1902 0.042 Uiso 0.878(5) 1 calc PR A 1
O2 O 0.0570(4) -0.0474(3) 0.18353(17) 0.0312(7) Uani 0.878(5) 1 d PD A 1
C4 C -0.0633(7) 0.2149(5) 0.1589(3) 0.0423(10) Uani 0.878(5) 1 d PD A 1
H4C H -0.1483 0.2257 0.2145 0.063 Uiso 0.878(5) 1 calc PR A 1
H4D H -0.1713 0.1598 0.1044 0.063 Uiso 0.878(5) 1 calc PR A 1
H4E H -0.0044 0.3273 0.1528 0.063 Uiso 0.878(5) 1 calc PR A 1
C5 C 0.2786(8) 0.0845(6) 0.0829(3) 0.0463(12) Uani 0.878(5) 1 d PD A 1
H5B H 0.3988 0.0053 0.0879 0.069 Uiso 0.878(5) 1 calc PR A 1
H5C H 0.3565 0.1931 0.0785 0.069 Uiso 0.878(5) 1 calc PR A 1
H5D H 0.1692 0.0385 0.0274 0.069 Uiso 0.878(5) 1 calc PR A 1
C1' C 0.1610(15) 0.1060(8) 0.1625(4) 0.0278(6) Uani 0.122(5) 1 d PD A 2
O1' O 0.2975(4) 0.1922(3) 0.24717(15) 0.0347(5) Uani 0.122(5) 1 d PD A 2
C2' C 0.3755(6) 0.0657(4) 0.2920(2) 0.0282(7) Uani 0.122(5) 1 d PD A 2
H2C H 0.5528 0.0769 0.3019 0.034 Uiso 0.122(5) 1 calc PR A 2
C3' C 0.290(5) -0.1040(6) 0.2259(9) 0.0348(10) Uani 0.122(5) 1 d PD A 2
H3C H 0.4414 -0.1588 0.2175 0.042 Uiso 0.122(5) 1 calc PR A 2
O2' O 0.245(3) -0.0575(9) 0.1396(5) 0.031(5) Uani 0.122(5) 1 d PD A 2
C4' C -0.0957(14) 0.087(2) 0.1814(12) 0.052(10) Uani 0.122(5) 1 d PD A 2
H4F H -0.1059 0.0549 0.2406 0.078 Uiso 0.122(5) 1 calc PR A 2
H4G H -0.1829 -0.0001 0.1318 0.078 Uiso 0.122(5) 1 calc PR A 2
H4I H -0.1651 0.1950 0.1843 0.078 Uiso 0.122(5) 1 calc PR A 2
C5' C 0.198(4) 0.1991(16) 0.0881(6) 0.035(7) Uani 0.122(5) 1 d PD A 2
H5E H 0.1463 0.1242 0.0277 0.053 Uiso 0.122(5) 1 calc PR A 2
H5F H 0.3669 0.2363 0.0905 0.053 Uiso 0.122(5) 1 calc PR A 2
H5G H 0.1056 0.2978 0.0976 0.053 Uiso 0.122(5) 1 calc PR A 2
C6 C 0.2706(5) 0.0758(4) 0.38463(19) 0.0237(6) Uani 1 1 d . . .
H6A H 0.1370 0.1504 0.3894 0.028 Uiso 1 1 calc R A 1
C7 C 0.1672(6) -0.2042(4) 0.2960(2) 0.0321(7) Uani 1 1 d . . .
H7B H -0.0039 -0.2433 0.2768 0.039 Uiso 1 1 calc R A 1
C8 C 0.3017(6) -0.3563(4) 0.2997(2) 0.0322(7) Uani 1 1 d . A .
H8A H 0.2447 -0.4110 0.3479 0.039 Uiso 1 1 calc R . .
H8B H 0.2744 -0.4393 0.2395 0.039 Uiso 1 1 calc R . .
C9 C 0.4494(5) 0.2865(3) 0.52873(18) 0.0200(5) Uani 1 1 d . . .
C10 C 0.7825(5) 0.2307(3) 0.61027(19) 0.0202(6) Uani 1 1 d . . .
C11 C 0.7997(5) 0.0765(3) 0.5464(2) 0.0244(6) Uani 1 1 d . A .
H11A H 0.9249 0.0070 0.5527 0.029 Uiso 1 1 calc R . .
C12 C 0.6262(5) 0.0340(3) 0.47552(19) 0.0234(6) Uani 1 1 d . . .
H12A H 0.6282 -0.0696 0.4312 0.028 Uiso 1 1 calc R A .
C13 C 0.2774(5) 0.5539(4) 0.5880(2) 0.0255(6) Uani 1 1 d . . .
H13A H 0.3387 0.5409 0.6498 0.031 Uiso 1 1 calc R A .
H13B H 0.1100 0.5802 0.5912 0.031 Uiso 1 1 calc R . .
C14 C 0.4203(5) 0.7009(4) 0.5649(2) 0.0288(6) Uani 1 1 d . A .
H14A H 0.3683 0.7076 0.5010 0.035 Uiso 1 1 calc R . .
H14B H 0.3857 0.8071 0.6070 0.035 Uiso 1 1 calc R . .
C15 C 1.1353(5) 0.2258(3) 0.71833(19) 0.0228(6) Uani 1 1 d . . .
C16 C 1.2567(5) 0.3211(4) 0.81006(19) 0.0221(6) Uani 1 1 d . A .
C17 C 1.1596(6) 0.4506(4) 0.8698(2) 0.0289(7) Uani 1 1 d . . .
H17A H 1.0090 0.4846 0.8526 0.035 Uiso 1 1 calc R A .
C18 C 1.2825(6) 0.5305(4) 0.9547(2) 0.0341(7) Uani 1 1 d . A .
H18A H 1.2171 0.6193 0.9954 0.041 Uiso 1 1 calc R . .
C19 C 1.4994(5) 0.4789(4) 0.9788(2) 0.0294(7) Uani 1 1 d . . .
C20 C 1.5950(6) 0.3486(4) 0.9217(2) 0.0338(7) Uani 1 1 d . A .
H20A H 1.7431 0.3124 0.9401 0.041 Uiso 1 1 calc R . .
C21 C 1.4735(5) 0.2703(4) 0.8370(2) 0.0292(6) Uani 1 1 d . . .
H21A H 1.5398 0.1810 0.7970 0.035 Uiso 1 1 calc R A .
O7 O 0.8515(4) 0.6369(2) 0.74019(15) 0.0344(5) Uani 1 1 d . . .
H7A H 0.7777 0.6438 0.6903 0.041 Uiso 1 1 calc R . .
C22 C 0.9853(6) 0.7941(4) 0.7813(3) 0.0390(8) Uani 1 1 d . . .
H22A H 1.0726 0.8335 0.7340 0.047 Uiso 1 1 calc R . .
H22B H 1.1029 0.7781 0.8305 0.047 Uiso 1 1 calc R . .
C23 C 0.8260(7) 0.9245(4) 0.8217(3) 0.0481(9) Uani 1 1 d . . .
H23A H 0.7170 0.9460 0.7713 0.058 Uiso 1 1 calc R . .
H23B H 0.9237 1.0314 0.8503 0.058 Uiso 1 1 calc R . .
C24 C 0.6794(9) 0.8729(6) 0.8943(3) 0.0660(13) Uani 1 1 d . . .
H24A H 0.5867 0.9659 0.9210 0.099 Uiso 1 1 calc R . .
H24B H 0.7858 0.8469 0.9433 0.099 Uiso 1 1 calc R . .
H24C H 0.5717 0.7728 0.8653 0.099 Uiso 1 1 calc R . .
Cl1 Cl 0.81625(13) 0.42798(9) 0.40197(5) 0.02930(16) Uani 1 1 d . . .

loop_
_atom_site_aniso_label
_atom_site_aniso_U_11
_atom_site_aniso_U_22
_atom_site_aniso_U_33
_atom_site_aniso_U_23
_atom_site_aniso_U_13
_atom_site_aniso_U_12
Br1 0.0557(2) 0.0663(3) 0.03715(19) -0.01681(17) -0.02132(16) 0.02241(19)
O3 0.0299(12) 0.0220(10) 0.0312(12) 0.0008(9) 0.0002(9) -0.0040(9)
O4 0.0346(12) 0.0244(11) 0.0357(12) 0.0064(9) 0.0000(9) 0.0057(9)
O5 0.0308(11) 0.0252(11) 0.0335(12) 0.0052(9) 0.0049(9) 0.0037(8)
O6 0.0321(11) 0.0227(10) 0.0326(11) -0.0008(9) -0.0028(9) 0.0082(9)
N1 0.0212(12) 0.0178(11) 0.0206(11) 0.0017(9) -0.0009(9) 0.0021(9)
N2 0.0237(12) 0.0188(11) 0.0210(11) 0.0045(9) 0.0014(9) 0.0020(9)
N3 0.0231(12) 0.0211(12) 0.0260(13) 0.0002(10) 0.0000(9) 0.0041(10)
N4 0.0292(13) 0.0161(11) 0.0224(12) 0.0009(9) -0.0013(10) 0.0037(9)
C1 0.0293(16) 0.0264(15) 0.0271(15) 0.0070(12) -0.0037(12) 0.0018(12)
O1 0.0454(13) 0.0272(12) 0.0301(12) 0.0092(9) -0.0097(10) -0.0003(10)
C2 0.0290(16) 0.0344(16) 0.0213(15) 0.0077(12) -0.0019(12) 0.0057(13)
C3 0.052(3) 0.0288(17) 0.0228(16) 0.0027(13) 0.0016(16) 0.0127(15)
O2 0.0308(15) 0.0283(14) 0.0330(14) 0.0095(11) -0.0102(11) -0.0017(10)
C4 0.041(2) 0.037(2) 0.048(2) 0.0112(19) -0.0098(18) 0.0080(18)
C5 0.049(3) 0.061(3) 0.031(2) 0.015(2) 0.0027(19) 0.000(2)
C1' 0.0293(16) 0.0264(15) 0.0271(15) 0.0070(12) -0.0037(12) 0.0018(12)
O1' 0.0454(13) 0.0272(12) 0.0301(12) 0.0092(9) -0.0097(10) -0.0003(10)
C2' 0.0290(16) 0.0344(16) 0.0213(15) 0.0077(12) -0.0019(12) 0.0057(13)
C3' 0.052(3) 0.0288(17) 0.0228(16) 0.0027(13) 0.0016(16) 0.0127(15)
O2' 0.047(12) 0.008(8) 0.037(11) 0.004(7) 0.007(9) 0.004(7)
C4' 0.026(15) 0.08(3) 0.037(16) -0.009(16) 0.000(12) -0.002(15)
C5' 0.031(14) 0.043(17) 0.047(17) 0.033(14) 0.013(12) 0.023(12)
C6 0.0226(14) 0.0225(14) 0.0241(14) 0.0026(11) -0.0026(11) 0.0021(11)
C7 0.0379(18) 0.0230(15) 0.0297(17) -0.0018(13) -0.0087(13) 0.0015(13)
C8 0.0417(18) 0.0195(14) 0.0322(16) 0.0013(12) -0.0017(13) 0.0015(13)
C9 0.0195(13) 0.0193(13) 0.0213(13) 0.0048(10) 0.0040(10) 0.0005(10)
C10 0.0234(14) 0.0176(13) 0.0201(13) 0.0057(11) 0.0032(10) -0.0006(11)
C11 0.0270(15) 0.0190(14) 0.0265(14) 0.0038(11) -0.0003(11) 0.0043(11)
C12 0.0250(14) 0.0197(14) 0.0241(14) 0.0024(11) 0.0007(11) 0.0026(11)
C13 0.0252(15) 0.0250(15) 0.0250(15) 0.0009(12) 0.0027(12) 0.0077(12)
C14 0.0310(16) 0.0237(15) 0.0309(15) 0.0039(12) -0.0001(12) 0.0082(12)
C15 0.0240(14) 0.0204(14) 0.0246(14) 0.0071(11) 0.0017(11) 0.0004(11)
C16 0.0247(14) 0.0201(13) 0.0228(14) 0.0071(11) 0.0023(11) 0.0027(11)
C17 0.0246(16) 0.0320(17) 0.0287(17) 0.0037(13) -0.0024(13) 0.0100(13)
C18 0.0397(19) 0.0343(17) 0.0254(15) -0.0002(13) -0.0004(13) 0.0115(14)
C19 0.0304(16) 0.0321(17) 0.0219(15) 0.0020(12) -0.0065(12) 0.0008(12)
C20 0.0274(16) 0.0387(18) 0.0344(17) 0.0072(14) -0.0050(13) 0.0088(13)
C21 0.0303(16) 0.0308(16) 0.0247(15) 0.0024(12) 0.0003(12) 0.0054(13)
O7 0.0459(14) 0.0217(11) 0.0324(12) 0.0013(9) -0.0025(10) 0.0047(9)
C22 0.043(2) 0.0258(17) 0.047(2) 0.0049(15) 0.0098(16) 0.0011(14)
C23 0.058(2) 0.0307(18) 0.055(2) 0.0041(17) 0.0178(19) 0.0077(17)
C24 0.080(3) 0.050(3) 0.065(3) -0.001(2) 0.035(3) -0.002(2)
Cl1 0.0232(3) 0.0344(4) 0.0317(4) 0.0096(3) 0.0027(3) 0.0063(3)

loop_
_atom_type_symbol
_atom_type_description
_atom_type_scat_dispersion_real
_atom_type_scat_dispersion_imag
_atom_type_scat_source
C C 0.0033 0.0016 'International Tables Vol C Tables 4.2.6.8 and 6.1.1.4'
H H 0.0000 0.0000 'International Tables Vol C Tables 4.2.6.8 and 6.1.1.4'
N N 0.0061 0.0033 'International Tables Vol C Tables 4.2.6.8 and 6.1.1.4'
O O 0.0106 0.0060 'International Tables Vol C Tables 4.2.6.8 and 6.1.1.4'
Cl Cl 0.1484 0.1585 'International Tables Vol C Tables 4.2.6.8 and 6.1.1.4'
Br Br -0.2901 2.4595 'International Tables Vol C Tables 4.2.6.8 and 6.1.1.4'

loop_
_geom_angle_atom_site_label_1
_geom_angle_atom_site_label_2
_geom_angle_atom_site_label_3
_geom_angle
C6 O3 C7 111.9(2)
C8 O4 H4A 109.5
C14 O5 H5A 109.5
C9 N1 C12 118.7(2)
C9 N1 C6 124.5(2)
C12 N1 C6 116.8(2)
C10 N2 C9 119.7(2)
C9 N3 C13 122.7(2)
C9 N3 H3A 123(2)
C13 N3 H3A 115(2)
C15 N4 C10 127.9(2)
C15 N4 H4B 123(2)
C10 N4 H4B 108(2)
O2 C1 O1 105.7(2)
O2 C1 C5 111.3(3)
O1 C1 C5 109.9(3)
O2 C1 C4 108.8(3)
O1 C1 C4 108.4(3)
C5 C1 C4 112.5(3)
C2 O1 C1 108.0(2)
O1 C2 C6 112.1(2)
O1 C2 C3 105.0(2)
C6 C2 C3 101.8(3)
O1 C2 H2B 112.4
C6 C2 H2B 112.4
C3 C2 H2B 112.4
O2 C3 C7 111.1(4)
O2 C3 C2 103.0(3)
C7 C3 C2 108.4(3)
O2 C3 H3B 111.4
C7 C3 H3B 111.4
C2 C3 H3B 111.4
C1 O2 C3 105.2(3)
O2' C1' C5' 111.0(5)
O2' C1' C4' 108.8(5)
C5' C1' C4' 112.7(5)
O2' C3' C7 142.4(15)
O2' C3' H3C 101.7
C7 C3' H3C 101.7
C1' O2' C3' 105.3(5)
C1' C4' H4F 109.5
C1' C4' H4G 109.5
H4F C4' H4G 109.5
C1' C4' H4I 109.5
H4F C4' H4I 109.5
H4G C4' H4I 109.5
C1' C5' H5E 109.5
C1' C5' H5F 109.5
H5E C5' H5F 109.5
C1' C5' H5G 109.5
H5E C5' H5G 109.5
H5F C5' H5G 109.5
O3 C6 N1 106.4(2)
O3 C6 C2 107.3(2)
N1 C6 C2 113.4(2)
O3 C6 H6A 109.9
N1 C6 H6A 109.9
C2 C6 H6A 109.9
O3 C7 C3 105.6(2)
O3 C7 C8 110.1(2)
C3 C7 C8 115.1(3)
O3 C7 C3' 107.9(3)
C3 C7 C3' 7.2(9)
C8 C7 C3' 108.1(8)
O3 C7 H7B 108.6
C3 C7 H7B 108.6
C8 C7 H7B 108.6
C3' C7 H7B 113.5
O4 C8 C7 109.4(2)
O4 C8 H8A 109.8
C7 C8 H8A 109.8
O4 C8 H8B 109.8
C7 C8 H8B 109.8
H8A C8 H8B 108.2
N2 C9 N3 117.8(2)
N2 C9 N1 121.1(2)
N3 C9 N1 121.2(2)
N2 C10 N4 112.5(2)
N2 C10 C11 122.7(3)
N4 C10 C11 124.8(2)
C12 C11 C10 115.7(3)
C12 C11 H11A 122.2
C10 C11 H11A 122.2
C11 C12 N1 122.0(2)
C11 C12 H12A 119.0
N1 C12 H12A 119.0
N3 C13 C14 113.2(2)
N3 C13 H13A 108.9
C14 C13 H13A 108.9
N3 C13 H13B 108.9
C14 C13 H13B 108.9
H13A C13 H13B 107.8
O5 C14 C13 113.6(2)
O5 C14 H14A 108.8
C13 C14 H14A 108.8
O5 C14 H14B 108.8
C13 C14 H14B 108.8
H14A C14 H14B 107.7
O6 C15 N4 123.6(2)
O6 C15 C16 121.6(2)
N4 C15 C16 114.8(2)
C21 C16 C17 119.2(3)
C21 C16 C15 116.8(2)
C17 C16 C15 124.0(3)
C16 C17 C18 120.3(3)
C16 C17 H17A 119.8
C18 C17 H17A 119.8
C19 C18 C17 119.1(3)
C19 C18 H18A 120.4
C17 C18 H18A 120.4
C18 C19 C20 121.3(3)
C18 C19 Br1 119.2(2)
C20 C19 Br1 119.5(2)
C19 C20 C21 119.5(3)
C19 C20 H20A 120.3
C21 C20 H20A 120.3
C16 C21 C20 120.6(3)
C16 C21 H21A 119.7
C20 C21 H21A 119.7
C22 O7 H7A 109.5
O7 C22 C23 110.8(3)
O7 C22 H22A 109.5
C23 C22 H22A 109.5
O7 C22 H22B 109.5
C23 C22 H22B 109.5
H22A C22 H22B 108.1
C22 C23 C24 113.2(3)
C22 C23 H23A 108.9
C24 C23 H23A 108.9
C22 C23 H23B 108.9
C24 C23 H23B 108.9
H23A C23 H23B 107.7
C23 C24 H24A 109.5
C23 C24 H24B 109.5
H24A C24 H24B 109.5
C23 C24 H24C 109.5
H24A C24 H24C 109.5
H24B C24 H24C 109.5

loop_
_geom_bond_atom_site_label_1
_geom_bond_atom_site_label_2
_geom_bond_distance
Br1 C19 1.881(3)
O3 C6 1.413(3)
O3 C7 1.453(4)
O4 C8 1.421(4)
O4 H4A 0.8400
O5 C14 1.420(4)
O5 H5A 0.8400
O6 C15 1.216(3)
N1 C9 1.367(3)
N1 C12 1.368(3)
N1 C6 1.484(3)
N2 C10 1.322(4)
N2 C9 1.332(3)
N3 C9 1.331(3)
N3 C13 1.468(4)
N3 H3A 0.910(3)
N4 C15 1.376(4)
N4 C10 1.384(3)
N4 H4B 0.909(3)
C1 O2 1.423(4)
C1 O1 1.435(3)
C1 C5 1.499(5)
C1 C4 1.508(5)
O1 C2 1.425(4)
C2 C6 1.533(4)
C2 C3 1.534(4)
C2 H2B 1.0000
C3 O2 1.431(4)
C3 C7 1.476(5)
C3 H3B 1.0000
C4 H4C 0.9800
C4 H4D 0.9800
C4 H4E 0.9800
C5 H5B 0.9800
C5 H5C 0.9800
C5 H5D 0.9800
C1' O2' 1.424(5)
C1' C5' 1.497(6)
C1' C4' 1.508(5)
C3' O2' 1.430(5)
C3' C7 1.63(2)
C3' H3C 1.0000
C4' H4F 0.9800
C4' H4G 0.9800
C4' H4I 0.9800
C5' H5E 0.9800
C5' H5F 0.9800
C5' H5G 0.9800
C6 H6A 1.0000
C7 C8 1.508(4)
C7 H7B 1.0000
C8 H8A 0.9900
C8 H8B 0.9900
C10 C11 1.410(4)
C11 C12 1.355(4)
C11 H11A 0.9500
C12 H12A 0.9500
C13 C14 1.519(4)
C13 H13A 0.9900
C13 H13B 0.9900
C14 H14A 0.9900
C14 H14B 0.9900
C15 C16 1.502(4)
C16 C21 1.383(4)
C16 C17 1.394(4)
C17 C18 1.395(4)
C17 H17A 0.9500
C18 C19 1.375(4)
C18 H18A 0.9500
C19 C20 1.375(4)
C20 C21 1.387(4)
C20 H20A 0.9500
C21 H21A 0.9500
O7 C22 1.428(4)
O7 H7A 0.8400
C22 C23 1.495(5)
C22 H22A 0.9900
C22 H22B 0.9900
C23 C24 1.528(6)
C23 H23A 0.9900
C23 H23B 0.9900
C24 H24A 0.9800
C24 H24B 0.9800
C24 H24C 0.9800

loop_
_geom_hbond_atom_site_label_D
_geom_hbond_atom_site_label_H
_geom_hbond_atom_site_label_A
_geom_hbond_distance_DH
_geom_hbond_distance_HA
_geom_hbond_distance_DA
_geom_hbond_angle_DHA
_geom_hbond_site_symmetry_A
O4 H4A Cl1 0.84 2.31 3.149(2) 172.4 1_545
O5 H5A Cl1 0.84 2.29 3.130(2) 175.5 .
N3 H3A Cl1 0.910(3) 2.320(16) 3.148(2) 151(3) 1_455
N4 H4B O7 0.909(3) 1.924(10) 2.809(3) 164(3) .
O7 H7A O5 0.84 1.94 2.763(3) 167.7 .

loop_
_geom_torsion_atom_site_label_1
_geom_torsion_atom_site_label_2
_geom_torsion_atom_site_label_3
_geom_torsion_atom_site_label_4
_geom_torsion
O2 C1 O1 C2 22.6(3)
C5 C1 O1 C2 -97.6(3)
C4 C1 O1 C2 139.1(3)
C1 O1 C2 C6 -110.9(3)
C1 O1 C2 C3 -1.2(4)
O1 C2 C3 O2 -20.3(4)
C6 C2 C3 O2 96.7(3)
O1 C2 C3 C7 -138.0(3)
C6 C2 C3 C7 -21.0(4)
O1 C1 O2 C3 -36.1(3)
C5 C1 O2 C3 83.1(3)
C4 C1 O2 C3 -152.4(3)
C7 C3 O2 C1 150.1(3)
C2 C3 O2 C1 34.3(4)
C5' C1' O2' C3' 157.4(11)
C4' C1' O2' C3' -78.1(12)
C7 C3' O2' C1' 93(2)
C7 O3 C6 N1 -136.4(2)
C7 O3 C6 C2 -14.8(3)
C9 N1 C6 O3 -129.5(3)
C12 N1 C6 O3 52.8(3)
C9 N1 C6 C2 112.8(3)
C12 N1 C6 C2 -64.9(3)
O1 C2 C6 O3 133.2(2)
C3 C2 C6 O3 21.4(3)
O1 C2 C6 N1 -109.7(3)
C3 C2 C6 N1 138.6(3)
C6 O3 C7 C3 1.1(4)
C6 O3 C7 C8 126.0(3)
C6 O3 C7 C3' 8.2(9)
O2 C3 C7 O3 -99.3(3)
C2 C3 C7 O3 13.2(4)
O2 C3 C7 C8 139.0(3)
C2 C3 C7 C8 -108.6(3)
O2 C3 C7 C3' 151.1(14)
C2 C3 C7 C3' -96.5(14)
O2' C3' C7 O3 -126.0(16)
O2' C3' C7 C3 -54(3)
O2' C3' C7 C8 115(2)
O3 C7 C8 O4 -65.6(3)
C3 C7 C8 O4 53.6(4)
C3' C7 C8 O4 52.1(4)
C10 N2 C9 N3 -177.0(2)
C10 N2 C9 N1 4.2(4)
C13 N3 C9 N2 -0.7(4)
C13 N3 C9 N1 178.0(3)
C12 N1 C9 N2 -4.2(4)
C6 N1 C9 N2 178.1(2)
C12 N1 C9 N3 177.1(3)
C6 N1 C9 N3 -0.6(4)
C9 N2 C10 N4 179.1(2)
C9 N2 C10 C11 -1.5(4)
C15 N4 C10 N2 -179.3(3)
C15 N4 C10 C11 1.3(5)
N2 C10 C11 C12 -1.1(4)
N4 C10 C11 C12 178.2(3)
C10 C11 C12 N1 1.1(4)
C9 N1 C12 C11 1.5(4)
C6 N1 C12 C11 179.3(3)
C9 N3 C13 C14 90.7(3)
N3 C13 C14 O5 -67.7(3)
C10 N4 C15 O6 3.6(5)
C10 N4 C15 C16 -175.9(3)
O6 C15 C16 C21 9.0(4)
N4 C15 C16 C21 -171.5(3)
O6 C15 C16 C17 -168.3(3)
N4 C15 C16 C17 11.2(4)
C21 C16 C17 C18 1.5(5)
C15 C16 C17 C18 178.7(3)
C16 C17 C18 C19 -0.5(5)
C17 C18 C19 C20 -1.2(5)
C17 C18 C19 Br1 178.4(3)
C18 C19 C20 C21 1.7(5)
Br1 C19 C20 C21 -177.8(3)
C17 C16 C21 C20 -0.9(5)
C15 C16 C21 C20 -178.3(3)
C19 C20 C21 C16 -0.7(5)
O7 C22 C23 C24 58.0(4)
